data_4118286
loop_
_publ_author_name
'Christopher R. Jones'
'Pranjal K. Baruah'
'Amber L. Thompson'
'Steve Scheiner'
'Martin D. Smith'

_publ_contact_author 'Martin D. Smith'
_publ_contact_author_email martin.smith@chem.ox.ac.uk
_publ_contact_author_fax '+44 1865 285002'
_publ_contact_author_phone '+44 1865 285103'
_publ_section_title
;
 Can a C-H...O Interaction Be a Determinant of Conformation?
;
_journal_name_full 'Journal of the American Chemical Society'
_journal_page_first 12064
_journal_page_last 12071
_journal_paper_doi 10.1021/ja301318a
_journal_volume 134
_journal_year 2012
_chemical_formula_moiety 'C8 H7 F2 N1 O1'
_chemical_formula_sum 'C8 H7 F2 N O'
_chemical_formula_weight 171.15
_space_group_IT_number 14
_symmetry_cell_setting monoclinic
_symmetry_space_group_name_Hall '-P 2ybc'
_symmetry_space_group_name_H-M 'P 1 21/c 1'
_atom_sites_solution_hydrogens difmap
_atom_sites_solution_primary direct
_audit_creation_date 11-09-16
_audit_creation_method CRYSTALS_ver_14.23
_cell_angle_alpha 90
_cell_angle_beta 102.319(4)
_cell_angle_gamma 90
_cell_formula_units_Z 8
_cell_length_a 15.8014(6)
_cell_length_b 10.5452(3)
_cell_length_c 9.5170(3)
_cell_measurement_reflns_used 2918
_cell_measurement_temperature 150
_cell_measurement_theta_max 76
_cell_measurement_theta_min 4
_cell_volume 1549.29(9)
_computing_cell_refinement 'CrysAlis, (Oxford Diffraction, 2002)'
_computing_data_collection 'SuperNova, (Oxford Diffraction, 2010)'
_computing_data_reduction 'CrysAlis, (Oxford Diffraction, 2002)'
_computing_molecular_graphics 'CAMERON (Watkin et al., 1996)'
_computing_publication_material 'CRYSTALS (Betteridge et al., 2003)'
_computing_structure_refinement 'CRYSTALS (Betteridge et al., 2003)'
_computing_structure_solution 'SIR92 (Altomare et al., 1994)'
_diffrn_ambient_temperature 150
_diffrn_measured_fraction_theta_full 0.997
_diffrn_measured_fraction_theta_max 0.991
_diffrn_measurement_device Area
_diffrn_measurement_device_type 'Oxford Diffraction SuperNova'
_diffrn_measurement_method \w
_diffrn_radiation_monochromator graphite
_diffrn_radiation_type 'Cu K\a'
_diffrn_radiation_wavelength 1.54180
_diffrn_reflns_av_R_equivalents 0.023
_diffrn_reflns_limit_h_max 18
_diffrn_reflns_limit_h_min -19
_diffrn_reflns_limit_k_max 12
_diffrn_reflns_limit_k_min -13
_diffrn_reflns_limit_l_max 11
_diffrn_reflns_limit_l_min -11
_diffrn_reflns_number 8250
_diffrn_reflns_theta_full 73.969
_diffrn_reflns_theta_max 76.257
_diffrn_reflns_theta_min 5.079
_diffrn_standards_number 0
_exptl_absorpt_coefficient_mu 1.134
_exptl_absorpt_correction_T_max 0.98
_exptl_absorpt_correction_T_min 0.81
_exptl_absorpt_correction_type multi-scan
_exptl_absorpt_process_details 'CrysAlis, (Oxford Diffraction, 2002)'
_exptl_crystal_colour clear_pale_colourless
_exptl_crystal_density_diffrn 1.467
_exptl_crystal_description needle
_exptl_crystal_F_000 704
_exptl_crystal_size_max 0.180
_exptl_crystal_size_mid 0.050
_exptl_crystal_size_min 0.020
_refine_diff_density_max 0.42
_refine_diff_density_min -0.41
_refine_ls_extinction_method none
_refine_ls_goodness_of_fit_ref 0.9835
_refine_ls_hydrogen_treatment constr
_refine_ls_matrix_type full
_refine_ls_number_parameters 217
_refine_ls_number_reflns 3207
_refine_ls_number_restraints 0
_refine_ls_R_factor_all 0.0474
_refine_ls_R_factor_gt 0.0403
_refine_ls_shift/su_max 0.0003339
_refine_ls_shift/su_mean 0.0000314
_refine_ls_structure_factor_coef Fsqd
_refine_ls_weighting_details
;
 Method= Modified Sheldrick 
 w=1/[\s^2^(F^2^) + ( 0.05P)^2^ + 0.59P] 
 ,where P=(max(Fo^2^,0) + 2Fc^2^)/3 
;
_refine_ls_weighting_scheme calc
_refine_ls_wR_factor_all 0.1057
_refine_ls_wR_factor_gt 0.0997
_refine_ls_wR_factor_ref 0.1057
_reflns_limit_h_max 19
_reflns_limit_h_min -19
_reflns_limit_k_max 13
_reflns_limit_k_min 0
_reflns_limit_l_max 11
_reflns_limit_l_min 0
_reflns_number_gt 2729
_reflns_number_total 3207
_reflns_threshold_expression I>2.0\s(I)
_oxford_diffrn_Wilson_B_factor 2.96
_oxford_diffrn_Wilson_scale 0.06
_oxford_refine_ls_r_factor_ref 0.0474
_oxford_refine_ls_scale 4.32(7)
_oxford_reflns_number_all 3207
_oxford_reflns_threshold_expression_ref I>-3.0\s(I)
_oxford_structure_analysis_title 6390
_cod_data_source_file ja301318a_si_002_7.cif
_cod_data_source_block 9
_cod_original_sg_symbol_H-M 'P 1 21/c 1 '
_cod_original_formula_sum 'C8 H7 F2 N1 O1'
_cod_database_code 4118286

loop_
_symmetry_equiv_pos_as_xyz
x,y,z
-x,-y,-z
-x,y+1/2,-z+1/2
x,-y+1/2,z+1/2

loop_
_atom_site_label
_atom_site_type_symbol
_atom_site_fract_x
_atom_site_fract_y
_atom_site_fract_z
_atom_site_U_iso_or_equiv
_atom_site_occupancy
_atom_site_adp_type
_atom_site_refinement_flags_posn
F1 F 0.96369(9) 0.56670(11) 0.10291(12) 0.0609 1.0000 Uani .
C2 C 0.90383(10) 0.62264(14) 0.00110(15) 0.0326 1.0000 Uani .
F3 F 0.82886(8) 0.55952(11) -0.00146(15) 0.0623 1.0000 Uani .
C4 C 0.89093(9) 0.75853(13) 0.04764(14) 0.0281 1.0000 Uani .
O5 O 0.88665(10) 0.78004(11) 0.17231(11) 0.0481 1.0000 Uani .
N6 N 0.88364(8) 0.84364(11) -0.05749(11) 0.0262 1.0000 Uani .
C7 C 0.87097(9) 0.97633(13) -0.04338(14) 0.0249 1.0000 Uani .
C8 C 0.81891(10) 1.03966(15) -0.15786(16) 0.0326 1.0000 Uani .
C9 C 0.80688(11) 1.16934(16) -0.14910(19) 0.0417 1.0000 Uani .
C10 C 0.84656(12) 1.23540(15) -0.0274(2) 0.0439 1.0000 Uani .
C11 C 0.89876(11) 1.17181(15) 0.08588(18) 0.0394 1.0000 Uani .
C12 C 0.91169(10) 1.04210(14) 0.07883(15) 0.0313 1.0000 Uani .
F23 F 0.72080(8) 0.96416(12) 0.19149(11) 0.0561 1.0000 Uani .
C22 C 0.67313(11) 0.88908(16) 0.09035(16) 0.0370 1.0000 Uani .
F21 F 0.59376(7) 0.94447(11) 0.05053(13) 0.0534 1.0000 Uani .
C24 C 0.65992(10) 0.75952(15) 0.15527(15) 0.0328 1.0000 Uani .
O25 O 0.66189(9) 0.74979(12) 0.28408(11) 0.0465 1.0000 Uani .
N26 N 0.64425(8) 0.66546(13) 0.05914(12) 0.0320 1.0000 Uani .
C27 C 0.62111(9) 0.53884(15) 0.08550(14) 0.0306 1.0000 Uani .
C28 C 0.64416(10) 0.44307(16) 0.00042(15) 0.0355 1.0000 Uani .
C29 C 0.62183(11) 0.31835(17) 0.02109(18) 0.0414 1.0000 Uani .
C30 C 0.57593(11) 0.28869(18) 0.12533(19) 0.0436 1.0000 Uani .
C31 C 0.55216(10) 0.38438(18) 0.20844(18) 0.0419 1.0000 Uani .
C32 C 0.57426(10) 0.50942(16) 0.18983(16) 0.0354 1.0000 Uani .
H21 H 0.9215 0.6155 -0.0917 0.0385 1.0000 Uiso R
H81 H 0.7929 0.9930 -0.2396 0.0375 1.0000 Uiso R
H91 H 0.7714 1.2123 -0.2268 0.0496 1.0000 Uiso R
H101 H 0.8377 1.3246 -0.0220 0.0525 1.0000 Uiso R
H111 H 0.9255 1.2163 0.1701 0.0459 1.0000 Uiso R
H121 H 0.9469 0.9984 0.1562 0.0372 1.0000 Uiso R
H221 H 0.7007 0.8858 0.0060 0.0423 1.0000 Uiso R
H281 H 0.6771 0.4650 -0.0712 0.0427 1.0000 Uiso R
H291 H 0.6383 0.2520 -0.0380 0.0498 1.0000 Uiso R
H301 H 0.5612 0.2037 0.1404 0.0509 1.0000 Uiso R
H311 H 0.5203 0.3649 0.2784 0.0499 1.0000 Uiso R
H321 H 0.5570 0.5743 0.2443 0.0410 1.0000 Uiso R
H261 H 0.6522 0.6824 -0.0283 0.0389 1.0000 Uiso R
H61 H 0.8834 0.8144 -0.1458 0.0325 1.0000 Uiso R

loop_
_atom_site_aniso_label
_atom_site_aniso_U_11
_atom_site_aniso_U_22
_atom_site_aniso_U_33
_atom_site_aniso_U_23
_atom_site_aniso_U_13
_atom_site_aniso_U_12
F1 0.0781(8) 0.0528(7) 0.0444(6) -0.0011(5) -0.0038(5) 0.0344(6)
C2 0.0470(8) 0.0260(7) 0.0255(6) 0.0014(5) 0.0096(6) 0.0050(6)
F3 0.0647(7) 0.0371(6) 0.0870(9) -0.0148(6) 0.0204(6) -0.0128(5)
C4 0.0386(7) 0.0256(7) 0.0216(6) 0.0002(5) 0.0094(5) 0.0008(5)
O5 0.0959(10) 0.0295(6) 0.0240(5) 0.0024(4) 0.0242(6) 0.0051(6)
N6 0.0367(6) 0.0241(6) 0.0183(5) -0.0006(4) 0.0072(4) -0.0007(5)
C7 0.0289(6) 0.0244(6) 0.0235(6) 0.0000(5) 0.0101(5) -0.0016(5)
C8 0.0343(7) 0.0324(7) 0.0302(7) 0.0034(6) 0.0051(6) -0.0005(6)
C9 0.0392(8) 0.0348(8) 0.0504(9) 0.0110(7) 0.0085(7) 0.0066(7)
C10 0.0470(9) 0.0248(7) 0.0638(11) 0.0000(7) 0.0207(8) 0.0033(6)
C11 0.0448(8) 0.0309(8) 0.0448(8) -0.0110(7) 0.0145(7) -0.0060(6)
C12 0.0362(7) 0.0299(7) 0.0280(7) -0.0028(5) 0.0071(5) -0.0019(6)
F23 0.0723(8) 0.0554(7) 0.0419(5) -0.0100(5) 0.0151(5) -0.0167(6)
C22 0.0437(8) 0.0413(8) 0.0288(7) -0.0021(6) 0.0138(6) 0.0008(7)
F21 0.0543(6) 0.0481(6) 0.0609(7) 0.0140(5) 0.0191(5) 0.0131(5)
C24 0.0354(7) 0.0417(8) 0.0230(7) 0.0003(6) 0.0103(5) 0.0060(6)
O25 0.0744(9) 0.0468(7) 0.0215(5) -0.0016(5) 0.0169(5) 0.0027(6)
N26 0.0368(6) 0.0419(7) 0.0185(5) 0.0008(5) 0.0085(4) 0.0018(5)
C27 0.0282(7) 0.0420(8) 0.0207(6) 0.0024(5) 0.0037(5) 0.0027(6)
C28 0.0352(7) 0.0462(9) 0.0255(7) -0.0034(6) 0.0072(6) -0.0007(6)
C29 0.0393(8) 0.0453(9) 0.0386(8) -0.0053(7) 0.0061(6) -0.0001(7)
C30 0.0372(8) 0.0446(9) 0.0472(9) 0.0062(7) 0.0048(7) -0.0032(7)
C31 0.0344(8) 0.0543(10) 0.0384(8) 0.0103(7) 0.0113(6) 0.0005(7)
C32 0.0316(7) 0.0481(9) 0.0276(7) 0.0038(6) 0.0090(6) 0.0054(6)

loop_
_atom_type_symbol
_atom_type_scat_dispersion_real
_atom_type_scat_dispersion_imag
_atom_type_scat_Cromer_Mann_a1
_atom_type_scat_Cromer_Mann_b1
_atom_type_scat_Cromer_Mann_a2
_atom_type_scat_Cromer_Mann_b2
_atom_type_scat_Cromer_Mann_a3
_atom_type_scat_Cromer_Mann_b3
_atom_type_scat_Cromer_Mann_a4
_atom_type_scat_Cromer_Mann_b4
_atom_type_scat_Cromer_Mann_c
_atom_type_scat_source
C 0.0181 0.0091 2.3100 20.8439 1.0200 10.2075 1.5886 0.5687 0.8650 51.6512 0.2156 'International Tables Vol C 4.2.6.8 and 6.1.1.4'
H 0.0000 0.0000 0.4930 10.5109 0.3229 26.1257 0.1402 3.1424 0.0408 57.7998 0.0030 'International Tables Vol C 4.2.6.8 and 6.1.1.4'
F 0.0727 0.0534 3.5392 10.2825 2.6412 4.2944 1.5170 0.2615 1.0243 26.1476 0.2776 'International Tables Vol C 4.2.6.8 and 6.1.1.4'
N 0.0311 0.0180 12.2126 0.0057 3.1322 9.8933 2.0125 28.9975 1.1663 0.5826 -11.5290 'International Tables Vol C 4.2.6.8 and 6.1.1.4'
O 0.0492 0.0322 3.0485 13.2771 2.2868 5.7011 1.5463 0.3239 0.8670 32.9089 0.2508 'International Tables Vol C 4.2.6.8 and 6.1.1.4'

loop_
_geom_angle_atom_site_label_1
_geom_angle_atom_site_label_2
_geom_angle_atom_site_label_3
_geom_angle
_geom_angle_publ_flag
F1 C2 F3 106.07(13) yes
F1 C2 C4 108.74(12) yes
F3 C2 C4 107.23(12) yes
F1 C2 H21 108.9 no
F3 C2 H21 111.1 no
C4 C2 H21 114.4 no
C2 C4 O5 119.58(13) yes
C2 C4 N6 114.24(11) yes
O5 C4 N6 126.17(13) yes
C4 N6 C7 125.68(11) yes
C4 N6 H61 117.1 no
C7 N6 H61 117.1 no
N6 C7 C8 118.06(12) yes
N6 C7 C12 121.36(12) yes
C8 C7 C12 120.54(13) yes
C7 C8 C9 119.57(14) yes
C7 C8 H81 118.7 no
C9 C8 H81 121.7 no
C8 C9 C10 120.28(15) yes
C8 C9 H91 119.5 no
C10 C9 H91 120.2 no
C9 C10 C11 119.82(15) yes
C9 C10 H101 119.7 no
C11 C10 H101 120.4 no
C10 C11 C12 120.68(15) yes
C10 C11 H111 120.3 no
C12 C11 H111 119.0 no
C7 C12 C11 119.10(14) yes
C7 C12 H121 120.1 no
C11 C12 H121 120.8 no
F23 C22 F21 106.76(13) yes
F23 C22 C24 109.86(13) yes
F21 C22 C24 107.34(13) yes
F23 C22 H221 108.9 no
F21 C22 H221 109.1 no
C24 C22 H221 114.6 no
C22 C24 O25 120.15(14) yes
C22 C24 N26 114.02(12) yes
O25 C24 N26 125.80(15) yes
C24 N26 C27 126.43(12) yes
C24 N26 H261 116.8 no
C27 N26 H261 116.7 no
N26 C27 C28 118.07(13) yes
N26 C27 C32 122.05(14) yes
C28 C27 C32 119.85(15) yes
C27 C28 C29 120.01(14) yes
C27 C28 H281 118.8 no
C29 C28 H281 121.1 no
C28 C29 C30 120.28(16) yes
C28 C29 H291 119.7 no
C30 C29 H291 120.0 no
C29 C30 C31 119.54(17) yes
C29 C30 H301 120.5 no
C31 C30 H301 120.0 no
C30 C31 C32 121.00(15) yes
C30 C31 H311 119.9 no
C32 C31 H311 119.2 no
C27 C32 C31 119.32(15) yes
C27 C32 H321 119.7 no
C31 C32 H321 121.0 no

loop_
_geom_bond_atom_site_label_1
_geom_bond_atom_site_label_2
_geom_bond_distance
_geom_bond_publ_flag
F1 C2 1.3381(18) yes
C2 F3 1.355(2) yes
C2 C4 1.5263(19) yes
C2 H21 0.984 no
C4 O5 1.2240(18) yes
C4 N6 1.3306(17) yes
N6 C7 1.4239(17) yes
N6 H61 0.895 no
C7 C8 1.3882(19) yes
C7 C12 1.3886(19) yes
C8 C9 1.386(2) yes
C8 H81 0.938 no
C9 C10 1.382(3) yes
C9 H91 0.943 no
C10 C11 1.383(3) yes
C10 H101 0.954 no
C11 C12 1.387(2) yes
C11 H111 0.947 no
C12 H121 0.943 no
F23 C22 1.3459(19) yes
C22 F21 1.362(2) yes
C22 C24 1.532(2) yes
C22 H221 0.991 no
C24 O25 1.2239(18) yes
C24 N26 1.336(2) yes
N26 C27 1.421(2) yes
N26 H261 0.886 no
C27 C28 1.391(2) yes
C27 C32 1.394(2) yes
C28 C29 1.387(2) yes
C28 H281 0.970 no
C29 C30 1.384(3) yes
C29 H291 0.967 no
C30 C31 1.383(3) yes
C30 H301 0.945 no
C31 C32 1.385(2) yes
C31 H311 0.940 no
C32 H321 0.934 no

loop_
_geom_hbond_atom_site_label_D
_geom_hbond_atom_site_label_H
_geom_hbond_atom_site_label_A
_geom_hbond_site_symmetry_A
_geom_hbond_angle_DHA
_geom_hbond_distance_DH
_geom_hbond_distance_HA
_geom_hbond_distance_DA
_geom_hbond_publ_flag
C2 H21 O5 4_564 137.31(5) 0.984 2.456 3.249(2) yes
C22 H221 O25 4_564 128.99(5) 0.991 2.516 3.233(2) yes
N26 H261 O25 4_564 169.67(5) 0.886 1.959 2.836(2) yes
N6 H61 O5 4_564 170.30(5) 0.895 2.007 2.893(2) yes
